data_7122649
loop_
_publ_author_name
'Enachi, Andreea'
'Baabe, Dirk'
'Zaretzke, Marc-Kevin'
'Schweyen, Peter'
'Freytag, Matthias'
'Raeder, Jan'
'Walter, Marc D.'

_publ_section_title
;
 [(NHC)CoR<sub>2</sub>]: pre-catalysts for homogeneous olefin and alkyne
 hydrogenation.
;
_journal_issue 98
_journal_name_full 'Chemical communications (Cambridge, England)'
_journal_page_first 13798
_journal_page_last 13801
_journal_paper_doi 10.1039/c8cc08891h
_journal_volume 54
_journal_year 2018
_chemical_formula_sum 'C21 H46 Co N2 Si2'
_chemical_formula_weight 441.71
_space_group_IT_number 14
_space_group_name_Hall '-P 2yn'
_space_group_name_H-M_alt 'P 1 21/n 1'
_symmetry_cell_setting monoclinic
_symmetry_space_group_name_Hall '-P 2yn'
_symmetry_space_group_name_H-M 'P 1 21/n 1'
_atom_sites_solution_hydrogens geom
_atom_sites_solution_primary direct
_atom_sites_solution_secondary difmap
_audit_creation_method SHELXL-97
_audit_update_record
;
2018-08-25 deposited with the CCDC.
2018-11-19 downloaded from the CCDC.
;
_cell_angle_alpha 90.00
_cell_angle_beta 90.785(4)
_cell_angle_gamma 90.00
_cell_formula_units_Z 4
_cell_length_a 15.4002(7)
_cell_length_b 9.5019(3)
_cell_length_c 17.5196(8)
_cell_measurement_reflns_used 11899
_cell_measurement_temperature 100(2)
_cell_measurement_theta_max 75.7240
_cell_measurement_theta_min 14.7210
_cell_volume 2563.42(18)
_computing_cell_refinement
;
CrysAlisPro, Agilent Technologies,
Version 1.171.37.35 (release 13-08-2014 CrysAlis171 .NET)
(compiled Aug 13 2014,18:06:01)
;
_computing_data_collection
;
CrysAlisPro, Agilent Technologies,
Version 1.171.37.35 (release 13-08-2014 CrysAlis171 .NET)
(compiled Aug 13 2014,18:06:01)
;
_computing_data_reduction
;
CrysAlisPro, Agilent Technologies,
Version 1.171.37.35 (release 13-08-2014 CrysAlis171 .NET)
(compiled Aug 13 2014,18:06:01)
;
_computing_molecular_graphics 'Bruker XP'
_computing_publication_material SHELXL-97
_computing_structure_refinement 'SHELXL-97 (Sheldrick, 1997)'
_computing_structure_solution 'SHELXS-97 (Sheldrick, 1990)'
_diffrn_ambient_temperature 100(2)
_diffrn_detector_area_resol_mean 10.3543
_diffrn_measured_fraction_theta_full 1.000
_diffrn_measured_fraction_theta_max 0.993
_diffrn_measurement_device_type 'Oxford Diffraction Xcalibur, Atlas, Nova'
_diffrn_measurement_method '\w scans'
_diffrn_radiation_monochromator mirror
_diffrn_radiation_type 'Cu K\a'
_diffrn_radiation_wavelength 1.54184
_diffrn_reflns_av_R_equivalents 0.0000
_diffrn_reflns_av_sigmaI/netI 0.0242
_diffrn_reflns_limit_h_max 19
_diffrn_reflns_limit_h_min -19
_diffrn_reflns_limit_k_max 11
_diffrn_reflns_limit_k_min -11
_diffrn_reflns_limit_l_max 22
_diffrn_reflns_limit_l_min -22
_diffrn_reflns_number 6735
_diffrn_reflns_theta_full 75.00
_diffrn_reflns_theta_max 76.53
_diffrn_reflns_theta_min 3.80
_diffrn_source 'sealed X-ray tube'
_exptl_absorpt_coefficient_mu 6.180
_exptl_absorpt_correction_T_max 1.00000
_exptl_absorpt_correction_T_min 0.20621
_exptl_absorpt_correction_type multi-scan
_exptl_absorpt_process_details
;
CrysAlisPro, Agilent Technologies,
Version 1.171.37.35 (release 13-08-2014 CrysAlis171 .NET)
(compiled Aug 13 2014,18:06:01)
;
_exptl_crystal_colour 'light green'
_exptl_crystal_density_diffrn 1.145
_exptl_crystal_density_method 'not measured'
_exptl_crystal_description needle
_exptl_crystal_F_000 964
_exptl_crystal_size_max 0.35
_exptl_crystal_size_mid 0.08
_exptl_crystal_size_min 0.06
_refine_diff_density_max 0.355
_refine_diff_density_min -0.379
_refine_diff_density_rms 0.057
_refine_ls_extinction_method none
_refine_ls_goodness_of_fit_ref 1.065
_refine_ls_hydrogen_treatment constr
_refine_ls_matrix_type full
_refine_ls_number_parameters 250
_refine_ls_number_reflns 6735
_refine_ls_number_restraints 0
_refine_ls_restrained_S_all 1.065
_refine_ls_R_factor_all 0.0537
_refine_ls_R_factor_gt 0.0483
_refine_ls_shift/su_max 0.001
_refine_ls_shift/su_mean 0.000
_refine_ls_structure_factor_coef Fsqd
_refine_ls_weighting_details 'calc w=1/[\s^2^(Fo^2^)+(0.0536P)^2^+3.8920P] where P=(Fo^2^+2Fc^2^)/3'
_refine_ls_weighting_scheme calc
_refine_ls_wR_factor_gt 0.1207
_refine_ls_wR_factor_ref 0.1263
_reflns_number_gt 6199
_reflns_number_total 6735
_reflns_threshold_expression >2sigma(I)
_cod_data_source_file c8cc08891h2.cif
_cod_data_source_block anen12_twin1_hklf5
_cod_depositor_comments 'Adding full bibliography for 7122642--7122652.cif.'
_cod_original_cell_volume 2563.43(18)
_cod_original_sg_symbol_H-M 'P 21/n'
_cod_database_code 7122649

loop_
_symmetry_equiv_pos_as_xyz
'x, y, z'
'-x+1/2, y+1/2, -z+1/2'
'-x, -y, -z'
'x-1/2, -y-1/2, z-1/2'

loop_
_atom_site_label
_atom_site_type_symbol
_atom_site_fract_x
_atom_site_fract_y
_atom_site_fract_z
_atom_site_U_iso_or_equiv
_atom_site_adp_type
_atom_site_occupancy
_atom_site_symmetry_multiplicity
_atom_site_calc_flag
_atom_site_refinement_flags
Co Co 0.75338(3) 0.75956(5) 0.58664(3) 0.01899(12) Uani 1 1 d .
Si1 Si 0.53096(5) 0.78201(9) 0.60474(5) 0.02377(18) Uani 1 1 d .
Si2 Si 0.97135(5) 0.80754(9) 0.62293(5) 0.02189(18) Uani 1 1 d .
N1 N 0.75697(15) 0.4441(2) 0.55078(12) 0.0179(4) Uani 1 1 d .
N2 N 0.75365(15) 0.5622(2) 0.44510(12) 0.0173(4) Uani 1 1 d .
C1 C 0.75633(17) 0.5781(3) 0.52272(15) 0.0185(5) Uani 1 1 d .
C2 C 0.75492(18) 0.3456(3) 0.49153(16) 0.0207(5) Uani 1 1 d .
C3 C 0.75339(17) 0.4198(3) 0.42540(15) 0.0197(5) Uani 1 1 d .
C4 C 0.76721(18) 0.4075(3) 0.63425(16) 0.0223(6) Uani 1 1 d .
C5 C 0.7584(2) 0.5398(3) 0.68276(16) 0.0232(6) Uani 1 1 d .
H5A H 0.8052 0.6056 0.6706 0.035 Uiso 1 1 calc R
H5B H 0.7621 0.5145 0.7369 0.035 Uiso 1 1 calc R
H5C H 0.7022 0.5843 0.6719 0.035 Uiso 1 1 calc R
C6 C 0.6966(2) 0.3042(4) 0.6581(2) 0.0343(7) Uani 1 1 d .
H6A H 0.6401 0.3372 0.6389 0.051 Uiso 1 1 calc R
H6B H 0.6954 0.2982 0.7139 0.051 Uiso 1 1 calc R
H6C H 0.7089 0.2111 0.6368 0.051 Uiso 1 1 calc R
C7 C 0.8582(2) 0.3468(4) 0.6475(2) 0.0340(8) Uani 1 1 d .
H7A H 0.8638 0.2583 0.6193 0.051 Uiso 1 1 calc R
H7B H 0.8675 0.3292 0.7021 0.051 Uiso 1 1 calc R
H7C H 0.9017 0.4140 0.6296 0.051 Uiso 1 1 calc R
C8 C 0.7529(2) 0.1893(3) 0.49967(18) 0.0282(6) Uani 1 1 d .
H8A H 0.6950 0.1598 0.5158 0.042 Uiso 1 1 calc R
H8B H 0.7962 0.1600 0.5380 0.042 Uiso 1 1 calc R
H8C H 0.7661 0.1456 0.4505 0.042 Uiso 1 1 calc R
C9 C 0.7513(2) 0.3596(3) 0.34640(16) 0.0258(6) Uani 1 1 d .
H9A H 0.7679 0.2601 0.3484 0.039 Uiso 1 1 calc R
H9B H 0.7921 0.4111 0.3143 0.039 Uiso 1 1 calc R
H9C H 0.6925 0.3683 0.3248 0.039 Uiso 1 1 calc R
C10 C 0.75573(19) 0.6816(3) 0.38896(15) 0.0212(5) Uani 1 1 d .
C11 C 0.7484(2) 0.8214(3) 0.42972(17) 0.0283(6) Uani 1 1 d .
H11A H 0.6930 0.8256 0.4565 0.043 Uiso 1 1 calc R
H11B H 0.7510 0.8980 0.3924 0.043 Uiso 1 1 calc R
H11C H 0.7964 0.8310 0.4666 0.043 Uiso 1 1 calc R
C12 C 0.8430(2) 0.6787(4) 0.34740(19) 0.0308(7) Uani 1 1 d .
H12A H 0.8906 0.6867 0.3848 0.046 Uiso 1 1 calc R
H12B H 0.8455 0.7577 0.3115 0.046 Uiso 1 1 calc R
H12C H 0.8484 0.5899 0.3194 0.046 Uiso 1 1 calc R
C13 C 0.6780(2) 0.6695(4) 0.3336(2) 0.0309(7) Uani 1 1 d .
H13A H 0.6868 0.5895 0.2993 0.046 Uiso 1 1 calc R
H13B H 0.6729 0.7562 0.3036 0.046 Uiso 1 1 calc R
H13C H 0.6248 0.6551 0.3627 0.046 Uiso 1 1 calc R
C14 C 0.63986(18) 0.8609(3) 0.61138(18) 0.0235(6) Uani 1 1 d .
H14A H 0.6465 0.8953 0.6645 0.028 Uiso 1 1 calc R
H14B H 0.6381 0.9456 0.5785 0.028 Uiso 1 1 calc R
C15 C 0.5048(2) 0.7116(5) 0.5073(2) 0.0427(9) Uani 1 1 d .
H15A H 0.5080 0.7880 0.4698 0.064 Uiso 1 1 calc R
H15B H 0.4461 0.6719 0.5067 0.064 Uiso 1 1 calc R
H15C H 0.5467 0.6381 0.4942 0.064 Uiso 1 1 calc R
C16 C 0.4442(2) 0.9132(4) 0.6289(3) 0.0414(9) Uani 1 1 d .
H16A H 0.4558 0.9519 0.6799 0.062 Uiso 1 1 calc R
H16B H 0.3874 0.8665 0.6282 0.062 Uiso 1 1 calc R
H16C H 0.4441 0.9896 0.5913 0.062 Uiso 1 1 calc R
C17 C 0.5179(2) 0.6309(5) 0.6722(3) 0.0486(11) Uani 1 1 d .
H17A H 0.5520 0.5505 0.6543 0.073 Uiso 1 1 calc R
H17B H 0.4565 0.6044 0.6743 0.073 Uiso 1 1 calc R
H17C H 0.5384 0.6586 0.7232 0.073 Uiso 1 1 calc R
C18 C 0.86075(18) 0.8795(3) 0.61438(18) 0.0230(6) Uani 1 1 d .
H18A H 0.8632 0.9558 0.5760 0.028 Uiso 1 1 calc R
H18B H 0.8482 0.9251 0.6638 0.028 Uiso 1 1 calc R
C19 C 0.9987(2) 0.6945(4) 0.5395(2) 0.0345(8) Uani 1 1 d .
H19A H 0.9573 0.6164 0.5359 0.052 Uiso 1 1 calc R
H19B H 1.0576 0.6572 0.5462 0.052 Uiso 1 1 calc R
H19C H 0.9955 0.7507 0.4926 0.052 Uiso 1 1 calc R
C20 C 1.0547(2) 0.9526(4) 0.6272(2) 0.0333(8) Uani 1 1 d .
H20A H 1.0576 0.9990 0.5773 0.050 Uiso 1 1 calc R
H20B H 1.1116 0.9127 0.6404 0.050 Uiso 1 1 calc R
H20C H 1.0382 1.0215 0.6660 0.050 Uiso 1 1 calc R
C21 C 0.98849(19) 0.7022(4) 0.7125(2) 0.0325(7) Uani 1 1 d .
H21A H 0.9783 0.7621 0.7570 0.049 Uiso 1 1 calc R
H21B H 1.0482 0.6667 0.7144 0.049 Uiso 1 1 calc R
H21C H 0.9479 0.6228 0.7128 0.049 Uiso 1 1 calc R

loop_
_atom_site_aniso_label
_atom_site_aniso_U_11
_atom_site_aniso_U_22
_atom_site_aniso_U_33
_atom_site_aniso_U_23
_atom_site_aniso_U_13
_atom_site_aniso_U_12
Co 0.0196(2) 0.0162(2) 0.0213(2) -0.00191(17) 0.00252(17) -0.00079(18)
Si1 0.0206(3) 0.0214(4) 0.0293(4) 0.0003(3) 0.0013(3) -0.0025(3)
Si2 0.0187(3) 0.0213(4) 0.0257(4) -0.0024(3) 0.0029(3) -0.0012(3)
N1 0.0197(10) 0.0158(11) 0.0181(11) -0.0006(9) 0.0015(9) -0.0002(9)
N2 0.0182(9) 0.0164(11) 0.0172(10) -0.0006(9) 0.0019(9) 0.0004(9)
C1 0.0169(11) 0.0186(13) 0.0201(13) 0.0013(10) 0.0032(10) -0.0004(11)
C2 0.0188(11) 0.0201(14) 0.0233(13) -0.0017(11) 0.0021(10) 0.0023(11)
C3 0.0174(11) 0.0220(14) 0.0197(13) 0.0000(10) 0.0040(10) 0.0006(11)
C4 0.0297(14) 0.0185(14) 0.0189(13) 0.0033(11) 0.0012(11) 0.0001(11)
C5 0.0290(14) 0.0232(15) 0.0174(13) 0.0006(11) 0.0040(11) 0.0011(12)
C6 0.0503(19) 0.0259(18) 0.0269(16) 0.0027(14) 0.0082(14) -0.0085(15)
C7 0.0423(18) 0.0326(19) 0.0269(17) -0.0021(14) -0.0072(13) 0.0132(15)
C8 0.0403(15) 0.0182(15) 0.0260(15) 0.0006(11) 0.0023(13) 0.0006(14)
C9 0.0308(13) 0.0260(15) 0.0208(14) -0.0048(12) 0.0033(12) 0.0000(13)
C10 0.0249(13) 0.0210(14) 0.0179(13) 0.0047(11) 0.0020(11) -0.0022(11)
C11 0.0446(16) 0.0194(15) 0.0211(14) 0.0048(11) 0.0055(13) 0.0002(14)
C12 0.0359(16) 0.0301(18) 0.0267(17) 0.0042(14) 0.0119(13) -0.0051(13)
C13 0.0343(16) 0.0291(18) 0.0292(17) 0.0075(14) -0.0072(13) -0.0029(13)
C14 0.0249(13) 0.0212(15) 0.0244(15) -0.0018(12) 0.0031(11) -0.0007(11)
C15 0.0351(17) 0.048(2) 0.044(2) -0.0106(19) -0.0034(15) -0.0074(16)
C16 0.0244(14) 0.034(2) 0.066(3) -0.0065(19) 0.0043(16) -0.0016(13)
C17 0.0268(16) 0.051(3) 0.068(3) 0.028(2) -0.0039(17) -0.0133(16)
C18 0.0237(13) 0.0200(15) 0.0253(15) -0.0012(12) 0.0019(11) -0.0006(10)
C19 0.0255(14) 0.039(2) 0.0396(19) -0.0076(16) 0.0063(13) 0.0031(13)
C20 0.0234(14) 0.034(2) 0.043(2) -0.0033(16) 0.0052(13) -0.0041(12)
C21 0.0209(13) 0.035(2) 0.0419(19) 0.0050(15) -0.0027(13) -0.0002(12)

loop_
_atom_type_symbol
_atom_type_description
_atom_type_scat_dispersion_real
_atom_type_scat_dispersion_imag
_atom_type_scat_source
C C 0.0181 0.0091 'International Tables Vol C Tables 4.2.6.8 and 6.1.1.4'
H H 0.0000 0.0000 'International Tables Vol C Tables 4.2.6.8 and 6.1.1.4'
N N 0.0311 0.0180 'International Tables Vol C Tables 4.2.6.8 and 6.1.1.4'
Si Si 0.2541 0.3302 'International Tables Vol C Tables 4.2.6.8 and 6.1.1.4'
Co Co -2.3653 3.6143 'International Tables Vol C Tables 4.2.6.8 and 6.1.1.4'

loop_
_geom_angle_atom_site_label_1
_geom_angle_atom_site_label_2
_geom_angle_atom_site_label_3
_geom_angle
C14 Co C1 122.33(12)
C14 Co C18 112.00(11)
C1 Co C18 124.63(11)
C14 Si1 C17 112.25(15)
C14 Si1 C15 112.83(16)
C17 Si1 C15 106.1(2)
C14 Si1 C16 111.46(16)
C17 Si1 C16 106.47(19)
C15 Si1 C16 107.31(19)
C18 Si2 C19 111.62(15)
C18 Si2 C21 112.70(14)
C19 Si2 C21 108.49(17)
C18 Si2 C20 111.16(15)
C19 Si2 C20 106.91(16)
C21 Si2 C20 105.62(16)
C1 N1 C2 110.9(2)
C1 N1 C4 124.3(2)
C2 N1 C4 124.5(2)
C1 N2 C3 110.7(2)
C1 N2 C10 124.5(2)
C3 N2 C10 124.8(2)
N1 C1 N2 104.8(2)
N1 C1 Co 125.88(19)
N2 C1 Co 129.28(19)
C3 C2 N1 106.6(2)
C3 C2 C8 126.8(3)
N1 C2 C8 126.6(2)
C2 C3 N2 107.0(2)
C2 C3 C9 126.2(3)
N2 C3 C9 126.7(2)
N1 C4 C5 110.0(2)
N1 C4 C6 110.3(2)
C5 C4 C6 107.9(2)
N1 C4 C7 108.5(2)
C5 C4 C7 108.3(3)
C6 C4 C7 111.7(3)
N2 C10 C11 110.6(2)
N2 C10 C13 109.5(2)
C11 C10 C13 107.6(3)
N2 C10 C12 108.9(2)
C11 C10 C12 108.1(3)
C13 C10 C12 112.3(3)
Si1 C14 Co 125.12(17)
Si2 C18 Co 123.55(17)

loop_
_geom_bond_atom_site_label_1
_geom_bond_atom_site_label_2
_geom_bond_distance
Co C14 2.048(3)
Co C1 2.057(3)
Co C18 2.061(3)
Si1 C14 1.839(3)
Si1 C17 1.872(4)
Si1 C15 1.873(4)
Si1 C16 1.880(4)
Si2 C18 1.840(3)
Si2 C19 1.867(4)
Si2 C21 1.877(4)
Si2 C20 1.884(3)
N1 C1 1.365(3)
N1 C2 1.398(3)
N1 C4 1.509(3)
N2 C1 1.368(3)
N2 C3 1.396(3)
N2 C10 1.503(3)
C2 C3 1.356(4)
C2 C8 1.492(4)
C3 C9 1.497(4)
C4 C5 1.524(4)
C4 C6 1.528(4)
C4 C7 1.531(4)
C10 C11 1.513(4)
C10 C13 1.534(4)
C10 C12 1.537(4)

loop_
_geom_torsion_atom_site_label_1
_geom_torsion_atom_site_label_2
_geom_torsion_atom_site_label_3
_geom_torsion_atom_site_label_4
_geom_torsion
C2 N1 C1 N2 0.1(3)
C4 N1 C1 N2 174.7(2)
C2 N1 C1 Co 177.19(19)
C4 N1 C1 Co -8.2(4)
C3 N2 C1 N1 -0.5(3)
C10 N2 C1 N1 -177.4(2)
C3 N2 C1 Co -177.4(2)
C10 N2 C1 Co 5.7(4)
C14 Co C1 N1 -94.3(3)
C18 Co C1 N1 98.3(2)
C14 Co C1 N2 82.0(3)
C18 Co C1 N2 -85.4(3)
C1 N1 C2 C3 0.3(3)
C4 N1 C2 C3 -174.3(2)
C1 N1 C2 C8 -178.5(3)
C4 N1 C2 C8 6.9(5)
N1 C2 C3 N2 -0.6(3)
C8 C2 C3 N2 178.2(3)
N1 C2 C3 C9 179.8(3)
C8 C2 C3 C9 -1.5(5)
C1 N2 C3 C2 0.7(3)
C10 N2 C3 C2 177.5(2)
C1 N2 C3 C9 -179.6(3)
C10 N2 C3 C9 -2.8(4)
C1 N1 C4 C5 11.3(4)
C2 N1 C4 C5 -174.9(2)
C1 N1 C4 C6 130.2(3)
C2 N1 C4 C6 -55.9(4)
C1 N1 C4 C7 -107.1(3)
C2 N1 C4 C7 66.8(3)
C1 N2 C10 C11 -8.0(4)
C3 N2 C10 C11 175.6(3)
C1 N2 C10 C13 -126.3(3)
C3 N2 C10 C13 57.3(3)
C1 N2 C10 C12 110.6(3)
C3 N2 C10 C12 -65.8(3)
C17 Si1 C14 Co 62.8(3)
C15 Si1 C14 Co -57.0(3)
C16 Si1 C14 Co -177.8(2)
C1 Co C14 Si1 18.1(3)
C18 Co C14 Si1 -173.04(19)
C19 Si2 C18 Co 48.1(2)
C21 Si2 C18 Co -74.3(2)
C20 Si2 C18 Co 167.34(19)
C14 Co C18 Si2 164.01(19)
C1 Co C18 Si2 -27.4(3)
